data_7134362
loop_
_publ_author_name
'Raza, Asif'
'Nikkhah, Sousa Javan'
'Croitor, Lilia'
'Attallah, Ahmed Gamal'
'Hirschmann, Eric'
'Vandichel, Matthias'
'Mukherjee, Soumya'

_publ_section_title
;
 An ionic ultramicroporous polymer with engineered nanopores enables
 enhanced acetylene/carbon dioxide separation
;
_journal_issue 35
_journal_name_full 'Chemical Communications'
_journal_page_first 6466
_journal_page_last 6469
_journal_paper_doi 10.1039/D5CC01092F
_journal_volume 61
_journal_year 2025
_chemical_formula_moiety 'C24 H27 N6, 3(Br), 2(H2 O)'
_chemical_formula_sum 'C24 H31 Br3 N6 O2'
_chemical_formula_weight 675.28
_space_group_crystal_system triclinic
_space_group_IT_number 2
_space_group_name_Hall '-P 1'
_space_group_name_H-M_alt 'P -1'
_atom_sites_solution_hydrogens mixed
_audit_creation_method SHELXL-2014/7
_audit_update_record
;
2025-01-22 deposited with the CCDC.	2025-03-27 downloaded from the CCDC.
;
_cell_angle_alpha 84.628(2)
_cell_angle_beta 87.323(2)
_cell_angle_gamma 81.602(2)
_cell_formula_units_Z 2
_cell_length_a 7.1766(3)
_cell_length_b 11.8425(4)
_cell_length_c 16.5364(6)
_cell_measurement_reflns_used 9898
_cell_measurement_temperature 159(2)
_cell_measurement_theta_max 69.7
_cell_measurement_theta_min 3.79
_cell_volume 1383.46(9)
_computing_structure_refinement 'SHELXL-2014/7 (Sheldrick, 2014)'
_diffrn_ambient_temperature 159(2)
_diffrn_measured_fraction_theta_full 0.996
_diffrn_measured_fraction_theta_max 0.996
_diffrn_measurement_device_type 'Bruker APEX-II CCD'
_diffrn_measurement_method '\f and \w scans'
_diffrn_radiation_type CuK\a
_diffrn_radiation_wavelength 1.54178
_diffrn_reflns_av_R_equivalents 0.0734
_diffrn_reflns_av_unetI/netI 0.0293
_diffrn_reflns_Laue_measured_fraction_full 0.996
_diffrn_reflns_Laue_measured_fraction_max 0.996
_diffrn_reflns_limit_h_max 8
_diffrn_reflns_limit_h_min -8
_diffrn_reflns_limit_k_max 13
_diffrn_reflns_limit_k_min -12
_diffrn_reflns_limit_l_max 19
_diffrn_reflns_limit_l_min -19
_diffrn_reflns_number 55348
_diffrn_reflns_point_group_measured_fraction_full 0.996
_diffrn_reflns_point_group_measured_fraction_max 0.996
_diffrn_reflns_theta_full 66.596
_diffrn_reflns_theta_max 66.596
_diffrn_reflns_theta_min 2.685
_exptl_absorpt_coefficient_mu 5.670
_exptl_absorpt_correction_type none
_exptl_crystal_colour white
_exptl_crystal_density_diffrn 1.621
_exptl_crystal_description block
_exptl_crystal_F_000 676
_exptl_crystal_size_max 0.200
_exptl_crystal_size_mid 0.200
_exptl_crystal_size_min 0.200
_refine_diff_density_max 0.507
_refine_diff_density_min -0.714
_refine_diff_density_rms 0.078
_refine_ls_extinction_method none
_refine_ls_goodness_of_fit_ref 1.005
_refine_ls_hydrogen_treatment mixed
_refine_ls_matrix_type full
_refine_ls_number_parameters 359
_refine_ls_number_reflns 4871
_refine_ls_number_restraints 10
_refine_ls_restrained_S_all 1.004
_refine_ls_R_factor_all 0.0410
_refine_ls_R_factor_gt 0.0342
_refine_ls_shift/su_max 0.001
_refine_ls_shift/su_mean 0.000
_refine_ls_structure_factor_coef Fsqd
_refine_ls_weighting_details 'w=1/[\s^2^(Fo^2^)+(0.0458P)^2^+2.1560P] where P=(Fo^2^+2Fc^2^)/3'
_refine_ls_weighting_scheme calc
_refine_ls_wR_factor_gt 0.0869
_refine_ls_wR_factor_ref 0.0911
_reflns_Friedel_coverage 0.000
_reflns_number_gt 4218
_reflns_number_total 4871
_reflns_threshold_expression 'I > 2\s(I)'
_cod_data_source_file d5cc01092f4.cif
_cod_data_source_block Ph3mVIm-Br
_cod_depositor_comments 'Adding full bibliography for 7134362.cif.'
_cod_database_code 7134362
_shelx_shelxl_version_number 2014/7
_shelx_space_group_comment
;
The symmetry employed for this shelxl refinement is uniquely defined
by the following loop, which should always be used as a source of
symmetry information in preference to the above space-group names.
They are only intended as comments.
;
_shelx_estimated_absorpt_t_min 0.397
_shelx_estimated_absorpt_t_max 0.397

loop_
_space_group_symop_operation_xyz
'x, y, z'
'-x, -y, -z'

loop_
_atom_site_label
_atom_site_type_symbol
_atom_site_fract_x
_atom_site_fract_y
_atom_site_fract_z
_atom_site_U_iso_or_equiv
_atom_site_adp_type
_atom_site_occupancy
_atom_site_site_symmetry_order
_atom_site_calc_flag
_atom_site_refinement_flags_posn
_atom_site_refinement_flags_adp
_atom_site_refinement_flags_occupancy
_atom_site_disorder_assembly
_atom_site_disorder_group
Br1 Br 0.31979(6) 0.35351(3) 0.44632(2) 0.04003(12) Uani 1 1 d . . . . .
Br2 Br -0.05792(5) -0.04362(3) 0.85479(2) 0.03590(11) Uani 1 1 d . . . . .
Br3 Br 0.76409(5) 0.44982(3) 0.81495(2) 0.03931(12) Uani 1 1 d . . . . .
C1 C 0.5400(5) 0.1769(3) 0.7822(2) 0.0290(7) Uani 1 1 d . . . . .
H1 H 0.6222 0.1176 0.8104 0.035 Uiso 1 1 calc R U . . .
C2 C 0.3607(5) 0.2090(3) 0.8145(2) 0.0297(7) Uani 1 1 d . . . . .
C3 C 0.2430(5) 0.2982(3) 0.7732(2) 0.0298(7) Uani 1 1 d . . . . .
H3 H 0.1200 0.3218 0.7949 0.036 Uiso 1 1 calc R U . . .
C4 C 0.3035(5) 0.3524(3) 0.70109(19) 0.0288(7) Uani 1 1 d . . . . .
C5 C 0.4827(5) 0.3172(3) 0.66892(19) 0.0290(7) Uani 1 1 d . . . . .
H5 H 0.5238 0.3535 0.6189 0.035 Uiso 1 1 calc R U . . .
C6 C 0.6022(5) 0.2293(3) 0.70959(19) 0.0292(7) Uani 1 1 d . . . . .
C7 C 0.2942(6) 0.1454(3) 0.8915(2) 0.0360(8) Uani 1 1 d . . . . .
H7A H 0.199(6) 0.100(4) 0.879(2) 0.044(11) Uiso 1 1 d . . . . .
H7B H 0.403(6) 0.096(3) 0.915(2) 0.038(10) Uiso 1 1 d . . . . .
N1A N 0.188(4) 0.217(2) 0.9611(18) 0.017(7) Uiso 0.199(14) 1 d D . P A 1
C8A C 0.319(4) 0.252(6) 1.009(4) 0.027(11) Uiso 0.199(14) 1 d D . P A 1
H8A H 0.4500 0.2247 1.0094 0.032 Uiso 0.199(14) 1 calc R U P A 1
C9A C 0.226(4) 0.332(3) 1.0551(19) 0.037(9) Uiso 0.199(14) 1 d D . P A 1
H9A H 0.2784 0.3718 1.0940 0.045 Uiso 0.199(14) 1 calc R U P A 1
N2A N 0.041(3) 0.3447(15) 1.0338(12) 0.017(4) Uiso 0.199(14) 1 d D . P A 1
C10A C 0.023(3) 0.281(2) 0.9741(17) 0.021(7) Uiso 0.199(14) 1 d D . P A 1
H10A H -0.0886 0.2802 0.9455 0.026 Uiso 0.199(14) 1 calc R U P A 1
C11A C -0.102(3) 0.4085(16) 1.0768(11) 0.032(6) Uiso 0.199(14) 1 d . . P A 1
H11A H -0.0727 0.4431 1.1232 0.038 Uiso 0.199(14) 1 calc R U P A 1
C12A C -0.282(4) 0.422(2) 1.0539(15) 0.047(7) Uiso 0.199(14) 1 d . . P A 1
H12A H -0.3135 0.3877 1.0076 0.057 Uiso 0.199(14) 1 calc R U P A 1
H12B H -0.3781 0.4658 1.0840 0.057 Uiso 0.199(14) 1 calc R U P A 1
N1B N 0.2163(10) 0.2234(6) 0.9497(5) 0.0290(17) Uani 0.801(14) 1 d D . P A 2
C8B C 0.3022(14) 0.2666(15) 1.0104(11) 0.040(3) Uani 0.801(14) 1 d D . P A 2
H8B H 0.4328 0.2535 1.0213 0.048 Uiso 0.801(14) 1 calc R U P A 2
C9B C 0.1655(14) 0.3315(5) 1.0517(4) 0.0364(16) Uani 0.801(14) 1 d D . P A 2
H9B H 0.1827 0.3728 1.0967 0.044 Uiso 0.801(14) 1 calc R U P A 2
N2B N -0.0029(8) 0.3266(5) 1.0165(4) 0.0331(12) Uani 0.801(14) 1 d D . P A 2
C10B C 0.0311(8) 0.2586(7) 0.9557(4) 0.0344(16) Uani 0.801(14) 1 d D . P A 2
H10B H -0.0612 0.2386 0.9223 0.041 Uiso 0.801(14) 1 calc R U P A 2
C11B C -0.1847(8) 0.3843(5) 1.0388(3) 0.0424(16) Uani 0.801(14) 1 d . . P A 2
H11B H -0.2894 0.3710 1.0097 0.051 Uiso 0.801(14) 1 calc R U P A 2
C12B C -0.2171(8) 0.4538(5) 1.0962(3) 0.0451(18) Uani 0.801(14) 1 d . . P A 2
H12C H -0.1158 0.4691 1.1266 0.054 Uiso 0.801(14) 1 calc R U P A 2
H12D H -0.3419 0.4891 1.1077 0.054 Uiso 0.801(14) 1 calc R U P A 2
C14 C 0.0730(5) 0.6553(3) 0.6973(2) 0.0345(8) Uani 1 1 d . . . . .
H14 H -0.0557 0.6609 0.6842 0.041 Uiso 1 1 calc R U . . .
C13 C 0.1794(5) 0.4522(3) 0.6591(2) 0.0326(7) Uani 1 1 d . . . . .
H13A H 0.2073 0.4550 0.5998 0.039 Uiso 1 1 calc R U . . .
H13B H 0.0456 0.4415 0.6687 0.039 Uiso 1 1 calc R U . . .
N4 N 0.3439(4) 0.6928(2) 0.73667(16) 0.0292(6) Uani 1 1 d . . . . .
C15 C 0.1557(5) 0.7372(3) 0.7270(2) 0.0347(8) Uani 1 1 d . . . . .
H15 H 0.0964 0.8111 0.7390 0.042 Uiso 1 1 calc R U . . .
N3 N 0.2100(4) 0.5619(2) 0.68948(15) 0.0280(6) Uani 1 1 d . . . . .
C16 C 0.3715(5) 0.5865(3) 0.71315(19) 0.0289(7) Uani 1 1 d . . . . .
H16 H 0.4881 0.5368 0.7134 0.035 Uiso 1 1 calc R U . . .
C17 C 0.4886(5) 0.7457(3) 0.7674(2) 0.0370(8) Uani 1 1 d . . . . .
H17 H 0.6126 0.7047 0.7682 0.044 Uiso 1 1 calc R U . . .
C18 C 0.4614(6) 0.8468(3) 0.7944(2) 0.0412(9) Uani 1 1 d . . . . .
H18A H 0.3390 0.8900 0.7944 0.049 Uiso 1 1 calc R U . . .
H18B H 0.5640 0.8774 0.8142 0.049 Uiso 1 1 calc R U . . .
C19 C 0.7959(5) 0.1920(3) 0.6749(2) 0.0316(7) Uani 1 1 d . . . . .
H19A H 0.8471 0.2592 0.6470 0.038 Uiso 1 1 calc R U . . .
H19B H 0.8806 0.1590 0.7193 0.038 Uiso 1 1 calc R U . . .
N5 N 0.7886(4) 0.1056(2) 0.61654(17) 0.0307(6) Uani 1 1 d . . . . .
C20 C 0.8003(5) -0.0113(3) 0.6356(2) 0.0338(8) Uani 1 1 d . . . . .
H20 H 0.8218 -0.0505 0.6879 0.041 Uiso 1 1 calc R U . . .
C21 C 0.7761(5) -0.0598(3) 0.5675(2) 0.0341(8) Uani 1 1 d . . . . .
H21 H 0.7787 -0.1393 0.5623 0.041 Uiso 1 1 calc R U . . .
N6 N 0.7464(4) 0.0285(2) 0.50608(17) 0.0311(6) Uani 1 1 d . . . . .
C22 C 0.7536(5) 0.1285(3) 0.5381(2) 0.0311(7) Uani 1 1 d . . . . .
H22 H 0.7366 0.2025 0.5094 0.037 Uiso 1 1 calc R U . . .
C23 C 0.7113(5) 0.0192(3) 0.4232(2) 0.0392(8) Uani 1 1 d . . . . .
H23 H 0.6829 0.0878 0.3886 0.047 Uiso 1 1 calc R U . . .
C24 C 0.7160(5) -0.0789(4) 0.3919(2) 0.0441(9) Uani 1 1 d . . . . .
H24A H 0.7440 -0.1488 0.4250 0.053 Uiso 1 1 calc R U . . .
H24B H 0.6914 -0.0802 0.3360 0.053 Uiso 1 1 calc R U . . .
O1W O -0.1281(4) 0.3666(2) 0.51879(18) 0.0498(7) Uani 1 1 d G . . . .
H1WA H -0.0137 0.3666 0.4989 0.060 Uiso 1 1 d G U . . .
H1WB H -0.1668 0.4377 0.5273 0.060 Uiso 1 1 d G U . . .
O2W O 0.7182(4) 0.1078(3) 1.00199(17) 0.0470(7) Uani 1 1 d G . . . .
H2WA H 0.7724 0.0681 0.9635 0.056 Uiso 1 1 d G U . . .
H2WB H 0.7960 0.0930 1.0416 0.056 Uiso 1 1 d G U . . .

loop_
_atom_site_aniso_label
_atom_site_aniso_U_11
_atom_site_aniso_U_22
_atom_site_aniso_U_33
_atom_site_aniso_U_23
_atom_site_aniso_U_13
_atom_site_aniso_U_12
Br1 0.0499(2) 0.0398(2) 0.0316(2) -0.00756(15) -0.00455(16) -0.00653(17)
Br2 0.0360(2) 0.0345(2) 0.0359(2) -0.00699(15) -0.01111(15) 0.00492(15)
Br3 0.0369(2) 0.0372(2) 0.0423(2) -0.00936(16) -0.01448(16) 0.00780(15)
C1 0.0376(18) 0.0190(15) 0.0303(17) -0.0087(12) -0.0120(14) 0.0040(13)
C2 0.0387(18) 0.0232(16) 0.0275(16) -0.0053(13) -0.0084(14) -0.0009(13)
C3 0.0321(17) 0.0279(17) 0.0287(17) -0.0089(13) -0.0036(14) 0.0032(13)
C4 0.0368(18) 0.0245(16) 0.0245(16) -0.0066(12) -0.0099(14) 0.0035(13)
C5 0.0393(18) 0.0244(16) 0.0233(16) -0.0063(12) -0.0073(14) 0.0004(13)
C6 0.0341(17) 0.0273(17) 0.0275(16) -0.0097(13) -0.0070(14) -0.0016(13)
C7 0.047(2) 0.0297(19) 0.0302(18) -0.0014(14) -0.0050(16) -0.0015(16)
N1B 0.028(3) 0.034(3) 0.021(3) 0.005(2) 0.003(2) -0.001(2)
C8B 0.046(5) 0.037(7) 0.037(4) -0.003(3) -0.010(3) -0.005(3)
C9B 0.048(5) 0.031(3) 0.031(3) -0.0029(18) 0.002(3) -0.007(3)
N2B 0.038(3) 0.032(2) 0.031(3) -0.0038(19) -0.005(2) -0.007(2)
C10B 0.044(4) 0.036(3) 0.022(3) -0.002(2) -0.001(2) -0.002(2)
C11B 0.035(3) 0.048(3) 0.040(3) 0.005(2) 0.001(2) 0.001(2)
C12B 0.049(3) 0.046(3) 0.036(3) 0.001(2) 0.002(2) 0.004(2)
C14 0.0304(17) 0.0301(18) 0.0398(19) -0.0062(14) -0.0118(15) 0.0115(14)
C13 0.0377(18) 0.0314(18) 0.0280(17) -0.0071(14) -0.0119(14) 0.0039(14)
N4 0.0299(14) 0.0258(14) 0.0302(14) -0.0043(11) -0.0044(11) 0.0041(11)
C15 0.0358(18) 0.0289(18) 0.0368(19) -0.0079(14) -0.0098(15) 0.0098(14)
N3 0.0356(15) 0.0243(14) 0.0220(13) -0.0041(10) -0.0053(11) 0.0054(11)
C16 0.0293(16) 0.0276(17) 0.0278(16) -0.0051(13) -0.0033(13) 0.0055(13)
C17 0.0324(18) 0.037(2) 0.041(2) -0.0033(15) -0.0067(15) -0.0011(15)
C18 0.044(2) 0.036(2) 0.046(2) -0.0089(16) -0.0094(17) -0.0048(16)
C19 0.0345(18) 0.0281(17) 0.0321(18) -0.0097(14) -0.0059(14) 0.0017(14)
N5 0.0294(14) 0.0286(15) 0.0331(15) -0.0067(12) -0.0038(12) 0.0028(11)
C20 0.0393(19) 0.0223(17) 0.0376(19) -0.0028(14) -0.0067(15) 0.0048(14)
C21 0.0351(18) 0.0282(18) 0.0372(19) -0.0041(14) -0.0030(15) 0.0031(14)
N6 0.0320(14) 0.0288(15) 0.0320(15) -0.0069(11) -0.0024(12) 0.0007(11)
C22 0.0348(18) 0.0282(17) 0.0291(17) -0.0023(13) -0.0019(14) -0.0007(13)
C23 0.046(2) 0.043(2) 0.0289(18) -0.0060(15) -0.0026(16) -0.0043(17)
C24 0.045(2) 0.051(2) 0.039(2) -0.0170(18) -0.0045(17) -0.0053(18)
O1W 0.0571(18) 0.0382(15) 0.0541(18) 0.0011(13) -0.0003(14) -0.0099(13)
O2W 0.0447(15) 0.0540(17) 0.0401(15) -0.0060(13) -0.0081(12) 0.0041(13)

loop_
_atom_type_symbol
_atom_type_description
_atom_type_scat_dispersion_real
_atom_type_scat_dispersion_imag
_atom_type_scat_source
C C 0.0181 0.0091 'International Tables Vol C Tables 4.2.6.8 and 6.1.1.4'
H H 0.0000 0.0000 'International Tables Vol C Tables 4.2.6.8 and 6.1.1.4'
Br Br -0.6763 1.2805 'International Tables Vol C Tables 4.2.6.8 and 6.1.1.4'
N N 0.0311 0.0180 'International Tables Vol C Tables 4.2.6.8 and 6.1.1.4'
O O 0.0492 0.0322 'International Tables Vol C Tables 4.2.6.8 and 6.1.1.4'

loop_
_geom_angle_atom_site_label_1
_geom_angle_atom_site_label_2
_geom_angle_atom_site_label_3
_geom_angle
_geom_angle_site_symmetry_1
_geom_angle_site_symmetry_3
_geom_angle_publ_flag
C6 C1 C2 121.5(3) . . ?
C6 C1 H1 119.3 . . ?
C2 C1 H1 119.3 . . ?
C1 C2 C3 118.6(3) . . ?
C1 C2 C7 119.9(3) . . ?
C3 C2 C7 121.5(3) . . ?
C4 C3 C2 120.7(3) . . ?
C4 C3 H3 119.6 . . ?
C2 C3 H3 119.6 . . ?
C3 C4 C5 119.7(3) . . ?
C3 C4 C13 120.4(3) . . ?
C5 C4 C13 119.9(3) . . ?
C4 C5 C6 120.3(3) . . ?
C4 C5 H5 119.8 . . ?
C6 C5 H5 119.8 . . ?
C1 C6 C5 119.2(3) . . ?
C1 C6 C19 120.7(3) . . ?
C5 C6 C19 120.1(3) . . ?
N1B C7 C2 111.1(4) . . ?
C2 C7 N1A 119.0(12) . . ?
N1B C7 H7A 109(2) . . ?
C2 C7 H7A 110(2) . . ?
N1A C7 H7A 101(3) . . ?
N1B C7 H7B 108(2) . . ?
C2 C7 H7B 108(2) . . ?
N1A C7 H7B 108(3) . . ?
H7A C7 H7B 111(3) . . ?
C10A N1A C8A 107.8(16) . . ?
C10A N1A C7 138(2) . . ?
C8A N1A C7 110(2) . . ?
C9A C8A N1A 107.9(17) . . ?
C9A C8A H8A 126.0 . . ?
N1A C8A H8A 126.0 . . ?
C8A C9A N2A 105.6(16) . . ?
C8A C9A H9A 127.2 . . ?
N2A C9A H9A 127.2 . . ?
C10A N2A C9A 110.2(15) . . ?
C10A N2A C11A 127(2) . . ?
C9A N2A C11A 122(2) . . ?
N2A C10A N1A 108.0(15) . . ?
N2A C10A H10A 126.0 . . ?
N1A C10A H10A 126.0 . . ?
C12A C11A N2A 121(2) . . ?
C12A C11A H11A 119.4 . . ?
N2A C11A H11A 119.4 . . ?
C11A C12A H12A 120.0 . . ?
C11A C12A H12B 120.0 . . ?
H12A C12A H12B 120.0 . . ?
C10B N1B C8B 108.5(6) . . ?
C10B N1B C7 121.2(7) . . ?
C8B N1B C7 130.0(7) . . ?
C9B C8B N1B 107.1(7) . . ?
C9B C8B H8B 126.5 . . ?
N1B C8B H8B 126.5 . . ?
C8B C9B N2B 107.5(5) . . ?
C8B C9B H9B 126.3 . . ?
N2B C9B H9B 126.3 . . ?
C10B N2B C9B 108.2(4) . . ?
C10B N2B C11B 124.7(6) . . ?
C9B N2B C11B 127.1(6) . . ?
N1B C10B N2B 108.6(5) . . ?
N1B C10B H10B 125.7 . . ?
N2B C10B H10B 125.7 . . ?
C12B C11B N2B 124.7(6) . . ?
C12B C11B H11B 117.6 . . ?
N2B C11B H11B 117.6 . . ?
C11B C12B H12C 120.0 . . ?
C11B C12B H12D 120.0 . . ?
H12C C12B H12D 120.0 . . ?
C15 C14 N3 107.3(3) . . ?
C15 C14 H14 126.3 . . ?
N3 C14 H14 126.3 . . ?
N3 C13 C4 111.0(2) . . ?
N3 C13 H13A 109.4 . . ?
C4 C13 H13A 109.4 . . ?
N3 C13 H13B 109.4 . . ?
C4 C13 H13B 109.4 . . ?
H13A C13 H13B 108.0 . . ?
C16 N4 C15 108.3(3) . . ?
C16 N4 C17 123.5(3) . . ?
C15 N4 C17 128.2(3) . . ?
C14 C15 N4 106.8(3) . . ?
C14 C15 H15 126.6 . . ?
N4 C15 H15 126.6 . . ?
C16 N3 C14 108.8(3) . . ?
C16 N3 C13 126.0(3) . . ?
C14 N3 C13 125.2(3) . . ?
N3 C16 N4 108.8(3) . . ?
N3 C16 H16 125.6 . . ?
N4 C16 H16 125.6 . . ?
C18 C17 N4 124.1(3) . . ?
C18 C17 H17 118.0 . . ?
N4 C17 H17 118.0 . . ?
C17 C18 H18A 120.0 . . ?
C17 C18 H18B 120.0 . . ?
H18A C18 H18B 120.0 . . ?
N5 C19 C6 110.1(3) . . ?
N5 C19 H19A 109.6 . . ?
C6 C19 H19A 109.6 . . ?
N5 C19 H19B 109.6 . . ?
C6 C19 H19B 109.6 . . ?
H19A C19 H19B 108.2 . . ?
C22 N5 C20 108.5(3) . . ?
C22 N5 C19 125.4(3) . . ?
C20 N5 C19 125.9(3) . . ?
C21 C20 N5 108.1(3) . . ?
C21 C20 H20 125.9 . . ?
N5 C20 H20 125.9 . . ?
C20 C21 N6 106.7(3) . . ?
C20 C21 H21 126.6 . . ?
N6 C21 H21 126.6 . . ?
C22 N6 C21 108.4(3) . . ?
C22 N6 C23 124.2(3) . . ?
C21 N6 C23 127.4(3) . . ?
N5 C22 N6 108.2(3) . . ?
N5 C22 H22 125.9 . . ?
N6 C22 H22 125.9 . . ?
C24 C23 N6 123.5(4) . . ?
C24 C23 H23 118.3 . . ?
N6 C23 H23 118.3 . . ?
C23 C24 H24A 120.0 . . ?
C23 C24 H24B 120.0 . . ?
H24A C24 H24B 120.0 . . ?
H1WA O1W H1WB 104.5 . . ?
H2WA O2W H2WB 104.5 . . ?

loop_
_geom_bond_atom_site_label_1
_geom_bond_atom_site_label_2
_geom_bond_distance
_geom_bond_site_symmetry_2
_geom_bond_publ_flag
C1 C6 1.384(5) . ?
C1 C2 1.384(5) . ?
C1 H1 0.9500 . ?
C2 C3 1.398(5) . ?
C2 C7 1.511(5) . ?
C3 C4 1.384(5) . ?
C3 H3 0.9500 . ?
C4 C5 1.390(5) . ?
C4 C13 1.506(4) . ?
C5 C6 1.391(5) . ?
C5 H5 0.9500 . ?
C6 C19 1.500(5) . ?
C7 N1B 1.435(7) . ?
C7 N1A 1.59(2) . ?
C7 H7A 0.97(4) . ?
C7 H7B 0.98(4) . ?
N1A C10A 1.331(17) . ?
N1A C8A 1.387(16) . ?
C8A C9A 1.351(18) . ?
C8A H8A 0.9500 . ?
C9A N2A 1.375(17) . ?
C9A H9A 0.9500 . ?
N2A C10A 1.322(17) . ?
N2A C11A 1.39(3) . ?
C10A H10A 0.9500 . ?
C11A C12A 1.35(4) . ?
C11A H11A 0.9500 . ?
C12A H12A 0.9500 . ?
C12A H12B 0.9500 . ?
N1B C10B 1.335(7) . ?
N1B C8B 1.377(6) . ?
C8B C9B 1.354(10) . ?
C8B H8B 0.9500 . ?
C9B N2B 1.377(9) . ?
C9B H9B 0.9500 . ?
N2B C10B 1.338(8) . ?
N2B C11B 1.431(7) . ?
C10B H10B 0.9500 . ?
C11B C12B 1.305(9) . ?
C11B H11B 0.9500 . ?
C12B H12C 0.9500 . ?
C12B H12D 0.9500 . ?
C14 C15 1.348(5) . ?
C14 N3 1.380(4) . ?
C14 H14 0.9500 . ?
C13 N3 1.485(4) . ?
C13 H13A 0.9900 . ?
C13 H13B 0.9900 . ?
N4 C16 1.337(4) . ?
N4 C15 1.387(4) . ?
N4 C17 1.424(4) . ?
C15 H15 0.9500 . ?
N3 C16 1.321(4) . ?
C16 H16 0.9500 . ?
C17 C18 1.302(5) . ?
C17 H17 0.9500 . ?
C18 H18A 0.9500 . ?
C18 H18B 0.9500 . ?
C19 N5 1.479(4) . ?
C19 H19A 0.9900 . ?
C19 H19B 0.9900 . ?
N5 C22 1.328(4) . ?
N5 C20 1.383(4) . ?
C20 C21 1.340(5) . ?
C20 H20 0.9500 . ?
C21 N6 1.389(4) . ?
C21 H21 0.9500 . ?
N6 C22 1.351(4) . ?
N6 C23 1.423(4) . ?
C22 H22 0.9500 . ?
C23 C24 1.312(5) . ?
C23 H23 0.9500 . ?
C24 H24A 0.9500 . ?
C24 H24B 0.9500 . ?
O1W H1WA 0.8703 . ?
O1W H1WB 0.8702 . ?
O2W H2WA 0.8701 . ?
O2W H2WB 0.8698 . ?

loop_
_geom_hbond_atom_site_label_D
_geom_hbond_atom_site_label_H
_geom_hbond_atom_site_label_A
_geom_hbond_distance_DH
_geom_hbond_distance_HA
_geom_hbond_distance_DA
_geom_hbond_angle_DHA
_geom_hbond_site_symmetry_A
C7 H7A Br2 0.97(4) 2.75(4) 3.716(4) 175(3) .
C8A H8A O2W 0.95 2.21 3.12(3) 160.6 .
C9A H9A Br3 0.95 2.68 3.52(3) 147.5 2_667
C10A H10A Br3 0.95 2.93 3.57(3) 126.1 1_455
C11A H11A Br3 0.95 2.97 3.75(2) 140.2 2_667
C8B H8B O2W 0.95 2.51 3.292(10) 140.1 .
C9B H9B Br3 0.95 2.75 3.658(7) 160.5 2_667
C10B H10B Br3 0.95 3.07 3.519(6) 110.4 1_455
C10B H10B O2W 0.95 2.60 3.093(7) 112.4 1_455
C12B H12C Br3 0.95 3.06 3.984(6) 165.9 2_667
C14 H14 Br1 0.95 2.97 3.789(3) 145.1 2_566
C13 H13A Br1 0.99 2.94 3.854(3) 154.2 .
C13 H13B Br3 0.99 3.08 3.849(4) 135.8 1_455
C15 H15 Br2 0.95 2.78 3.622(3) 148.5 1_565
C16 H16 Br3 0.95 2.68 3.463(3) 139.9 .
C17 H17 Br3 0.95 3.09 3.796(4) 132.1 .
C18 H18A Br2 0.95 2.99 3.880(4) 156.0 1_565
C18 H18B Br2 0.95 3.12 4.056(4) 170.0 1_665
C19 H19A O1W 0.99 2.38 3.230(5) 143.3 1_655
C19 H19B Br2 0.99 3.12 3.952(4) 142.3 1_655
C20 H20 Br2 0.95 2.94 3.780(4) 147.8 1_655
C22 H22 O1W 0.95 2.32 3.045(4) 133.1 1_655
C21 H21 Br1 0.95 2.75 3.672(4) 164.1 2_656
O1W H1WA Br1 0.87 2.50 3.365(3) 176.2 .
O1W H1WB Br1 0.87 2.62 3.488(3) 173.9 2_566
O2W H2WA Br2 0.87 2.50 3.366(3) 177.3 1_655
O2W H2WB Br2 0.87 2.57 3.434(3) 172.9 2_657

loop_
_geom_torsion_atom_site_label_1
_geom_torsion_atom_site_label_2
_geom_torsion_atom_site_label_3
_geom_torsion_atom_site_label_4
_geom_torsion
_geom_torsion_site_symmetry_1
_geom_torsion_site_symmetry_2
_geom_torsion_site_symmetry_3
_geom_torsion_site_symmetry_4
_geom_torsion_publ_flag
C6 C1 C2 C3 -1.5(4) . . . . ?
C6 C1 C2 C7 176.6(3) . . . . ?
C1 C2 C3 C4 0.7(5) . . . . ?
C7 C2 C3 C4 -177.4(3) . . . . ?
C2 C3 C4 C5 0.6(5) . . . . ?
C2 C3 C4 C13 -177.0(3) . . . . ?
C3 C4 C5 C6 -1.1(5) . . . . ?
C13 C4 C5 C6 176.5(3) . . . . ?
C2 C1 C6 C5 1.0(4) . . . . ?
C2 C1 C6 C19 -179.1(3) . . . . ?
C4 C5 C6 C1 0.3(4) . . . . ?
C4 C5 C6 C19 -179.6(3) . . . . ?
C1 C2 C7 N1B 130.0(4) . . . . ?
C3 C2 C7 N1B -52.0(5) . . . . ?
C1 C2 C7 N1A 134.7(12) . . . . ?
C3 C2 C7 N1A -47.2(12) . . . . ?
C2 C7 N1A C10A 71(4) . . . . ?
C2 C7 N1A C8A -83(4) . . . . ?
C10A N1A C8A C9A 4(7) . . . . ?
C7 N1A C8A C9A 167(4) . . . . ?
N1A C8A C9A N2A 0(7) . . . . ?
C8A C9A N2A C10A -4(5) . . . . ?
C8A C9A N2A C11A 171(4) . . . . ?
C9A N2A C10A N1A 6(4) . . . . ?
C11A N2A C10A N1A -168(2) . . . . ?
C8A N1A C10A N2A -7(5) . . . . ?
C7 N1A C10A N2A -161(3) . . . . ?
C10A N2A C11A C12A -8(3) . . . . ?
C9A N2A C11A C12A 178(3) . . . . ?
C2 C7 N1B C10B 95.3(8) . . . . ?
C2 C7 N1B C8B -90.6(15) . . . . ?
C10B N1B C8B C9B -1.8(18) . . . . ?
C7 N1B C8B C9B -176.4(9) . . . . ?
N1B C8B C9B N2B 0.6(17) . . . . ?
C8B C9B N2B C10B 0.9(12) . . . . ?
C8B C9B N2B C11B -178.4(11) . . . . ?
C8B N1B C10B N2B 2.4(13) . . . . ?
C7 N1B C10B N2B 177.6(6) . . . . ?
C9B N2B C10B N1B -2.0(8) . . . . ?
C11B N2B C10B N1B 177.2(6) . . . . ?
C10B N2B C11B C12B -177.5(6) . . . . ?
C9B N2B C11B C12B 1.6(8) . . . . ?
C3 C4 C13 N3 88.1(4) . . . . ?
C5 C4 C13 N3 -89.5(4) . . . . ?
N3 C14 C15 N4 0.3(4) . . . . ?
C16 N4 C15 C14 -0.1(4) . . . . ?
C17 N4 C15 C14 -178.9(3) . . . . ?
C15 C14 N3 C16 -0.5(4) . . . . ?
C15 C14 N3 C13 179.7(3) . . . . ?
C4 C13 N3 C16 33.9(4) . . . . ?
C4 C13 N3 C14 -146.3(3) . . . . ?
C14 N3 C16 N4 0.4(4) . . . . ?
C13 N3 C16 N4 -179.8(3) . . . . ?
C15 N4 C16 N3 -0.2(4) . . . . ?
C17 N4 C16 N3 178.7(3) . . . . ?
C16 N4 C17 C18 -176.3(4) . . . . ?
C15 N4 C17 C18 2.4(6) . . . . ?
C1 C6 C19 N5 93.9(3) . . . . ?
C5 C6 C19 N5 -86.1(4) . . . . ?
C6 C19 N5 C22 86.7(4) . . . . ?
C6 C19 N5 C20 -87.2(4) . . . . ?
C22 N5 C20 C21 1.3(4) . . . . ?
C19 N5 C20 C21 176.1(3) . . . . ?
N5 C20 C21 N6 -0.8(4) . . . . ?
C20 C21 N6 C22 0.1(4) . . . . ?
C20 C21 N6 C23 -179.1(3) . . . . ?
C20 N5 C22 N6 -1.2(4) . . . . ?
C19 N5 C22 N6 -176.0(3) . . . . ?
C21 N6 C22 N5 0.7(4) . . . . ?
C23 N6 C22 N5 179.9(3) . . . . ?
C22 N6 C23 C24 175.7(4) . . . . ?
C21 N6 C23 C24 -5.2(6) . . . . ?
